data_4076053
loop_
_publ_author_name
'Paul, Fr\'ed\'eric'
'Toupet, Loic'
'Th\'epot, Jean-Yves'
'Costuas, Karine'
'Halet, Jean-Fran\,cois'
'Lapinte, Claude'

_publ_section_title
;
 Electron-Rich Piano-Stool Iron \s-Acetylides. Electronic Structures of
 Arylalkynyl Iron(III) Radical Cations
;
_journal_coden_ASTM ORGND7
_journal_issue 22
_journal_name_full Organometallics
_journal_page_first 5464
_journal_page_last 5478
_journal_paper_doi 10.1021/om0505108
_journal_volume 24
_journal_year 2005
_chemical_formula_sum 'C45 H47 Br F6 Fe O P3'
_chemical_formula_weight 946.50
_space_group_IT_number 14
_symmetry_cell_setting monoclinic
_symmetry_space_group_name_Hall '-P 2yn'
_symmetry_space_group_name_H-M 'P 1 21/n 1'
_atom_sites_solution_hydrogens geom
_atom_sites_solution_primary direct
_atom_sites_solution_secondary difmap
_audit_creation_method SHELXL-97
_cell_angle_alpha 90.00
_cell_angle_beta 94.3820(10)
_cell_angle_gamma 90.00
_cell_formula_units_Z 4
_cell_length_a 15.3126(2)
_cell_length_b 16.3293(2)
_cell_length_c 16.7496(2)
_cell_measurement_temperature 120(1)
_cell_volume 4175.89(9)
_computing_structure_refinement 'SHELXL-97 (Sheldrick, 1997)'
_computing_structure_solution 'SHELXS-97 (Sheldrick, 1990)'
_diffrn_ambient_temperature 293(2)
_diffrn_measured_fraction_theta_full 0.997
_diffrn_measured_fraction_theta_max 0.997
_diffrn_radiation_monochromator graphite
_diffrn_radiation_source 'fine-focus sealed tube'
_diffrn_radiation_type MoK\a
_diffrn_radiation_wavelength 0.71069
_diffrn_reflns_av_R_equivalents 0.0000
_diffrn_reflns_av_sigmaI/netI 0.0358
_diffrn_reflns_limit_h_max 19
_diffrn_reflns_limit_h_min 0
_diffrn_reflns_limit_k_max 21
_diffrn_reflns_limit_k_min 0
_diffrn_reflns_limit_l_max 21
_diffrn_reflns_limit_l_min -21
_diffrn_reflns_number 9536
_diffrn_reflns_theta_full 27.47
_diffrn_reflns_theta_max 27.47
_diffrn_reflns_theta_min 2.14
_exptl_absorpt_coefficient_mu 1.495
_exptl_crystal_colour red
_exptl_crystal_density_diffrn 1.505
_exptl_crystal_density_method 'not measured'
_exptl_crystal_description block
_exptl_crystal_F_000 1940
_exptl_crystal_size_max 0.22
_exptl_crystal_size_mid 0.15
_exptl_crystal_size_min 0.12
_refine_diff_density_max 2.816
_refine_diff_density_min -2.467
_refine_diff_density_rms 0.119
_refine_ls_extinction_coef 0.0009(3)
_refine_ls_extinction_expression Fc^*^=kFc[1+0.001xFc^2^\l^3^/sin(2\q)]^-1/4^
_refine_ls_extinction_method SHELXL
_refine_ls_goodness_of_fit_ref 0.994
_refine_ls_hydrogen_treatment mixed
_refine_ls_matrix_type full
_refine_ls_number_parameters 513
_refine_ls_number_reflns 9536
_refine_ls_number_restraints 0
_refine_ls_restrained_S_all 0.994
_refine_ls_R_factor_all 0.0818
_refine_ls_R_factor_gt 0.0681
_refine_ls_shift/su_max 0.016
_refine_ls_shift/su_mean 0.000
_refine_ls_structure_factor_coef Fsqd
_refine_ls_weighting_details 'calc w=1/[\s^2^(Fo^2^)+(0.0826P)^2^+22.2426P] where P=(Fo^2^+2Fc^2^)/3'
_refine_ls_weighting_scheme calc
_refine_ls_wR_factor_gt 0.1704
_refine_ls_wR_factor_ref 0.1821
_reflns_number_gt 7986
_reflns_number_total 9536
_reflns_threshold_expression >2sigma(I)
_cod_data_source_file om0505108si20050621_123942.cif
_cod_data_source_block fp212br
_cod_depositor_comments
;
The following automatic conversions were performed:

'_symmetry_cell_setting' value 'Monoclinic' changed to 'monoclinic'
according to /home/saulius/struct/CIF-dictionaries/cif_core.dic
dictionary named 'cif_core.dic' version 2.4.1 from 2010-06-29.

Automatic conversion script
Id: cif_fix_values 1715 2011-07-08 13:25:40Z adriana 
;
_cod_original_cell_volume 4175.90(9)
_cod_original_sg_symbol_H-M P21/n
_cod_database_code 4076053

loop_
_symmetry_equiv_pos_as_xyz
'x, y, z'
'-x+1/2, y+1/2, -z+1/2'
'-x, -y, -z'
'x-1/2, -y-1/2, z-1/2'

loop_
_atom_site_label
_atom_site_type_symbol
_atom_site_fract_x
_atom_site_fract_y
_atom_site_fract_z
_atom_site_U_iso_or_equiv
_atom_site_adp_type
_atom_site_occupancy
_atom_site_symmetry_multiplicity
_atom_site_calc_flag
_atom_site_refinement_flags
O45 O -0.0537(4) 0.0559(4) 0.9785(3) 0.0645(13) Uiso 1 1 d .
C45 C -0.0550(9) 0.0169(10) 1.0004(8) 0.116(4) Uiso 1 1 d .
C46 C 0.0123(13) 0.0503(12) 0.9686(11) 0.078(4) Uiso 0.50 1 d P
O46 O -0.0898(3) 0.0789(3) 1.0147(3) 0.0493(9) Uiso 1 1 d .
Br1 Br 0.06699(4) -0.40195(3) 0.40848(3) 0.04358(17) Uani 1 1 d .
Fe1 Fe 0.16786(3) 0.14569(3) 0.33311(3) 0.01643(15) Uani 1 1 d .
P1 P 0.02651(6) 0.16109(6) 0.36122(6) 0.0191(2) Uani 1 1 d .
P2 P 0.19437(6) 0.16101(6) 0.46637(6) 0.0180(2) Uani 1 1 d .
P3 P 0.12906(8) 0.24982(8) 0.87133(7) 0.0318(3) Uani 1 1 d .
F1 F 0.0843(3) 0.3281(2) 0.8295(3) 0.0862(16) Uani 1 1 d .
F2 F 0.1751(3) 0.1708(2) 0.9108(2) 0.0614(10) Uani 1 1 d .
F3 F 0.1530(4) 0.2180(3) 0.7862(2) 0.0940(18) Uani 1 1 d .
F4 F 0.0426(3) 0.1986(3) 0.8579(5) 0.113(2) Uani 1 1 d .
F5 F 0.1065(5) 0.2788(3) 0.9564(3) 0.112(2) Uani 1 1 d .
F6 F 0.2150(3) 0.2995(3) 0.8828(4) 0.1025(19) Uani 1 1 d .
C1 C 0.2206(3) 0.1149(3) 0.2237(2) 0.0237(8) Uani 1 1 d .
C2 C 0.2897(3) 0.1433(3) 0.2790(2) 0.0242(8) Uani 1 1 d .
C3 C 0.2722(3) 0.2270(3) 0.2970(2) 0.0238(8) Uani 1 1 d .
C4 C 0.1914(3) 0.2496(2) 0.2557(2) 0.0213(8) Uani 1 1 d .
C5 C 0.1592(3) 0.1801(2) 0.2096(2) 0.0208(7) Uani 1 1 d .
C6 C 0.2178(3) 0.0344(3) 0.1808(3) 0.0333(10) Uani 1 1 d .
H6A H 0.2662 0.0011 0.2011 0.050 Uiso 1 1 calc R
H6B H 0.2215 0.0435 0.1245 0.050 Uiso 1 1 calc R
H6C H 0.1638 0.0069 0.1892 0.050 Uiso 1 1 calc R
C7 C 0.3696(3) 0.0953(3) 0.3084(3) 0.0336(10) Uani 1 1 d .
H7A H 0.4057 0.1282 0.3452 0.050 Uiso 1 1 calc R
H7B H 0.4021 0.0805 0.2638 0.050 Uiso 1 1 calc R
H7C H 0.3520 0.0467 0.3350 0.050 Uiso 1 1 calc R
C8 C 0.3359(3) 0.2846(3) 0.3410(3) 0.0334(10) Uani 1 1 d .
H8A H 0.3853 0.2541 0.3638 0.050 Uiso 1 1 calc R
H8B H 0.3076 0.3116 0.3829 0.050 Uiso 1 1 calc R
H8C H 0.3553 0.3246 0.3043 0.050 Uiso 1 1 calc R
C9 C 0.1536(3) 0.3344(3) 0.2465(3) 0.0282(9) Uani 1 1 d .
H9A H 0.0982 0.3319 0.2157 0.042 Uiso 1 1 calc R
H9B H 0.1930 0.3686 0.2195 0.042 Uiso 1 1 calc R
H9C H 0.1455 0.3568 0.2984 0.042 Uiso 1 1 calc R
C10 C 0.0852(3) 0.1815(3) 0.1457(2) 0.0283(9) Uani 1 1 d .
H10A H 0.0536 0.2321 0.1487 0.042 Uiso 1 1 calc R
H10B H 0.0464 0.1365 0.1535 0.042 Uiso 1 1 calc R
H10C H 0.1080 0.1769 0.0941 0.042 Uiso 1 1 calc R
C11 C 0.0187(3) 0.1462(3) 0.4705(2) 0.0262(8) Uani 1 1 d .
H11A H 0.0070 0.1985 0.4950 0.031 Uiso 1 1 calc R
H11B H -0.0299 0.1099 0.4788 0.031 Uiso 1 1 calc R
C12 C 0.1032(3) 0.1099(3) 0.5109(2) 0.0220(8) Uani 1 1 d .
H12A H 0.1053 0.0513 0.5017 0.026 Uiso 1 1 calc R
H12B H 0.1062 0.1196 0.5682 0.026 Uiso 1 1 calc R
C13 C -0.0292(2) 0.2583(2) 0.3386(2) 0.0215(7) Uani 1 1 d .
C14 C -0.0172(3) 0.3254(3) 0.3897(3) 0.0272(8) Uani 1 1 d .
H14 H 0.0136 0.3190 0.4393 0.033 Uiso 1 1 calc R
C15 C -0.0506(3) 0.4017(3) 0.3674(3) 0.0318(10) Uani 1 1 d .
H15 H -0.0420 0.4459 0.4022 0.038 Uiso 1 1 calc R
C16 C -0.0967(3) 0.4127(3) 0.2934(3) 0.0320(9) Uani 1 1 d .
H16 H -0.1162 0.4645 0.2774 0.038 Uiso 1 1 calc R
C17 C -0.1134(3) 0.3455(3) 0.2437(3) 0.0297(9) Uani 1 1 d .
H17 H -0.1471 0.3518 0.1955 0.036 Uiso 1 1 calc R
C18 C -0.0800(3) 0.2684(3) 0.2656(2) 0.0258(8) Uani 1 1 d .
H18 H -0.0912 0.2238 0.2319 0.031 Uiso 1 1 calc R
C19 C -0.0506(3) 0.0868(3) 0.3145(2) 0.0245(8) Uani 1 1 d .
C20 C -0.0273(3) 0.0335(3) 0.2555(3) 0.0312(9) Uani 1 1 d .
H20 H 0.0294 0.0346 0.2391 0.037 Uiso 1 1 calc R
C21 C -0.0883(3) -0.0219(3) 0.2203(3) 0.0417(12) Uani 1 1 d .
H21 H -0.0724 -0.0570 0.1801 0.050 Uiso 1 1 calc R
C22 C -0.1714(3) -0.0247(3) 0.2448(4) 0.0430(13) Uani 1 1 d .
H22 H -0.2111 -0.0631 0.2229 0.052 Uiso 1 1 calc R
C23 C -0.1967(3) 0.0298(3) 0.3024(3) 0.0406(12) Uani 1 1 d .
H23 H -0.2537 0.0287 0.3179 0.049 Uiso 1 1 calc R
C24 C -0.1366(3) 0.0859(3) 0.3372(3) 0.0326(10) Uani 1 1 d .
H24 H -0.1537 0.1228 0.3753 0.039 Uiso 1 1 calc R
C25 C 0.2953(3) 0.1159(2) 0.5106(2) 0.0215(7) Uani 1 1 d .
C26 C 0.3008(3) 0.0329(3) 0.5287(3) 0.0320(9) Uani 1 1 d .
H26 H 0.2516 -0.0003 0.5200 0.038 Uiso 1 1 calc R
C27 C 0.3801(4) -0.0007(3) 0.5599(3) 0.0425(12) Uani 1 1 d .
H27 H 0.3830 -0.0560 0.5733 0.051 Uiso 1 1 calc R
C28 C 0.4538(3) 0.0470(3) 0.5709(3) 0.0391(11) Uani 1 1 d .
H28 H 0.5064 0.0239 0.5912 0.047 Uiso 1 1 calc R
C29 C 0.4501(3) 0.1296(3) 0.5518(3) 0.0332(10) Uani 1 1 d .
H29 H 0.5001 0.1619 0.5587 0.040 Uiso 1 1 calc R
C30 C 0.3708(3) 0.1638(3) 0.5221(3) 0.0275(9) Uani 1 1 d .
H30 H 0.3681 0.2193 0.5098 0.033 Uiso 1 1 calc R
C31 C 0.1952(3) 0.2610(3) 0.5154(2) 0.0223(8) Uani 1 1 d .
C32 C 0.2060(3) 0.2656(3) 0.5992(2) 0.0286(9) Uani 1 1 d .
H32 H 0.2114 0.2179 0.6295 0.034 Uiso 1 1 calc R
C33 C 0.2087(3) 0.3411(3) 0.6371(3) 0.0355(10) Uani 1 1 d .
H33 H 0.2156 0.3440 0.6927 0.043 Uiso 1 1 calc R
C34 C 0.2011(3) 0.4125(3) 0.5919(3) 0.0382(11) Uani 1 1 d .
H34 H 0.2042 0.4631 0.6175 0.046 Uiso 1 1 calc R
C35 C 0.1890(3) 0.4090(3) 0.5095(3) 0.0343(10) Uani 1 1 d .
H35 H 0.1832 0.4569 0.4796 0.041 Uiso 1 1 calc R
C36 C 0.1857(3) 0.3327(3) 0.4716(3) 0.0263(8) Uani 1 1 d .
H36 H 0.1769 0.3301 0.4161 0.032 Uiso 1 1 calc R
C37 C 0.1627(3) 0.0335(3) 0.3563(2) 0.0270(8) Uani 1 1 d .
C38 C 0.1526(3) -0.0404(3) 0.3665(3) 0.0356(10) Uani 1 1 d .
C39 C 0.1370(3) -0.1260(3) 0.3771(3) 0.0319(10) Uani 1 1 d .
C40 C 0.1919(3) -0.1770(3) 0.4268(3) 0.0313(9) Uani 1 1 d .
H40 H 0.2422 -0.1553 0.4534 0.038 Uiso 1 1 calc R
C41 C 0.1721(3) -0.2588(3) 0.4367(3) 0.0292(9) Uani 1 1 d .
H41 H 0.2082 -0.2922 0.4699 0.035 Uiso 1 1 calc R
C42 C 0.0973(3) -0.2898(3) 0.3963(3) 0.0282(9) Uani 1 1 d .
C43 C 0.0420(3) -0.2426(3) 0.3457(3) 0.0353(10) Uani 1 1 d .
H43 H -0.0074 -0.2653 0.3184 0.042 Uiso 1 1 calc R
C44 C 0.0623(3) -0.1609(3) 0.3370(3) 0.0357(10) Uani 1 1 d .
H44 H 0.0255 -0.1282 0.3038 0.043 Uiso 1 1 calc R

loop_
_atom_site_aniso_label
_atom_site_aniso_U_11
_atom_site_aniso_U_22
_atom_site_aniso_U_33
_atom_site_aniso_U_23
_atom_site_aniso_U_13
_atom_site_aniso_U_12
Br1 0.0554(3) 0.0346(3) 0.0424(3) -0.0026(2) 0.0139(2) -0.0102(2)
Fe1 0.0182(3) 0.0151(3) 0.0162(3) -0.00004(18) 0.00266(19) 0.00094(19)
P1 0.0184(5) 0.0213(5) 0.0176(4) -0.0011(3) 0.0018(3) 0.0008(4)
P2 0.0203(5) 0.0176(4) 0.0161(4) 0.0008(3) 0.0003(3) 0.0015(3)
P3 0.0289(6) 0.0305(6) 0.0351(6) -0.0033(5) -0.0034(5) -0.0045(5)
F1 0.117(4) 0.040(2) 0.092(3) -0.021(2) -0.054(3) 0.033(2)
F2 0.071(2) 0.0462(19) 0.063(2) 0.0123(17) -0.0252(19) -0.0008(17)
F3 0.183(6) 0.051(2) 0.051(2) 0.0029(19) 0.034(3) 0.025(3)
F4 0.0323(19) 0.057(3) 0.246(7) -0.038(4) -0.019(3) -0.0076(18)
F5 0.221(7) 0.056(3) 0.069(3) -0.013(2) 0.078(4) 0.001(3)
F6 0.062(3) 0.074(3) 0.168(5) 0.022(3) -0.018(3) -0.045(2)
C1 0.028(2) 0.027(2) 0.0172(17) 0.0007(15) 0.0082(15) 0.0049(16)
C2 0.0222(19) 0.032(2) 0.0198(18) 0.0035(15) 0.0088(14) 0.0040(16)
C3 0.0220(19) 0.029(2) 0.0208(18) 0.0031(15) 0.0071(14) -0.0048(16)
C4 0.0258(19) 0.0194(18) 0.0194(17) 0.0039(14) 0.0059(14) 0.0002(15)
C5 0.0247(19) 0.0236(19) 0.0144(16) 0.0014(14) 0.0034(14) 0.0027(15)
C6 0.042(3) 0.031(2) 0.028(2) -0.0056(18) 0.0076(18) 0.0091(19)
C7 0.024(2) 0.049(3) 0.029(2) 0.0037(19) 0.0057(17) 0.0109(19)
C8 0.028(2) 0.042(3) 0.031(2) -0.0017(19) 0.0050(17) -0.0115(19)
C9 0.036(2) 0.022(2) 0.027(2) 0.0051(16) 0.0050(17) 0.0008(17)
C10 0.033(2) 0.032(2) 0.0192(18) 0.0009(16) -0.0017(16) 0.0055(18)
C11 0.0236(19) 0.034(2) 0.0213(19) 0.0004(16) 0.0037(15) 0.0022(16)
C12 0.0236(19) 0.0249(19) 0.0178(17) 0.0028(14) 0.0031(14) 0.0015(15)
C13 0.0185(17) 0.0232(19) 0.0228(18) -0.0010(15) 0.0027(14) 0.0033(14)
C14 0.026(2) 0.029(2) 0.026(2) -0.0056(17) -0.0017(16) 0.0042(16)
C15 0.032(2) 0.026(2) 0.037(2) -0.0085(18) 0.0017(18) 0.0085(17)
C16 0.032(2) 0.028(2) 0.036(2) 0.0038(18) 0.0043(18) 0.0104(18)
C17 0.028(2) 0.035(2) 0.026(2) 0.0021(17) 0.0001(16) 0.0090(18)
C18 0.0236(19) 0.030(2) 0.0236(19) -0.0034(16) 0.0004(15) 0.0031(16)
C19 0.0239(19) 0.0246(19) 0.0245(19) 0.0052(15) -0.0018(15) -0.0027(16)
C20 0.029(2) 0.024(2) 0.040(2) -0.0050(18) -0.0069(18) -0.0003(17)
C21 0.039(3) 0.023(2) 0.059(3) -0.008(2) -0.019(2) 0.0015(19)
C22 0.035(3) 0.028(2) 0.062(3) 0.008(2) -0.021(2) -0.011(2)
C23 0.027(2) 0.048(3) 0.045(3) 0.018(2) -0.007(2) -0.013(2)
C24 0.026(2) 0.041(3) 0.031(2) 0.0049(19) 0.0011(17) -0.0037(18)
C25 0.0251(19) 0.0239(19) 0.0156(16) -0.0008(14) 0.0011(14) 0.0044(15)
C26 0.029(2) 0.025(2) 0.041(2) 0.0072(18) 0.0005(18) 0.0028(17)
C27 0.046(3) 0.030(2) 0.051(3) 0.007(2) -0.001(2) 0.018(2)
C28 0.031(2) 0.048(3) 0.037(2) -0.007(2) -0.0054(19) 0.017(2)
C29 0.027(2) 0.042(3) 0.030(2) -0.0068(19) -0.0042(17) 0.0036(19)
C30 0.026(2) 0.030(2) 0.026(2) -0.0001(16) -0.0025(16) 0.0039(17)
C31 0.0208(18) 0.0250(19) 0.0209(18) -0.0044(15) 0.0001(14) 0.0036(15)
C32 0.033(2) 0.030(2) 0.0219(19) -0.0021(16) -0.0039(16) 0.0059(17)
C33 0.040(3) 0.038(3) 0.027(2) -0.0148(19) -0.0049(18) 0.006(2)
C34 0.039(3) 0.030(2) 0.045(3) -0.015(2) -0.001(2) 0.003(2)
C35 0.039(3) 0.025(2) 0.039(2) -0.0039(18) 0.0034(19) 0.0047(18)
C36 0.028(2) 0.026(2) 0.0234(19) -0.0010(16) -0.0013(15) 0.0024(16)
C37 0.031(2) 0.028(2) 0.0219(19) -0.0022(16) 0.0038(16) 0.0039(17)
C38 0.047(3) 0.031(2) 0.030(2) 0.0006(18) 0.0057(19) 0.008(2)
C39 0.052(3) 0.020(2) 0.026(2) 0.0031(16) 0.0161(19) 0.0104(19)
C40 0.038(2) 0.027(2) 0.029(2) 0.0023(17) 0.0052(18) 0.0035(18)
C41 0.030(2) 0.024(2) 0.033(2) 0.0030(17) 0.0025(17) 0.0046(17)
C42 0.035(2) 0.024(2) 0.026(2) -0.0014(16) 0.0075(17) 0.0023(17)
C43 0.034(2) 0.046(3) 0.025(2) -0.0026(19) 0.0026(17) 0.007(2)
C44 0.045(3) 0.040(3) 0.023(2) 0.0036(18) 0.0061(18) 0.015(2)

loop_
_atom_type_symbol
_atom_type_description
_atom_type_scat_dispersion_real
_atom_type_scat_dispersion_imag
_atom_type_scat_source
C C 0.0033 0.0016 'International Tables Vol C Tables 4.2.6.8 and 6.1.1.4'
H H 0.0000 0.0000 'International Tables Vol C Tables 4.2.6.8 and 6.1.1.4'
O O 0.0106 0.0060 'International Tables Vol C Tables 4.2.6.8 and 6.1.1.4'
F F 0.0171 0.0103 'International Tables Vol C Tables 4.2.6.8 and 6.1.1.4'
P P 0.1023 0.0942 'International Tables Vol C Tables 4.2.6.8 and 6.1.1.4'
Fe Fe 0.3463 0.8444 'International Tables Vol C Tables 4.2.6.8 and 6.1.1.4'
Br Br -0.2901 2.4595 'International Tables Vol C Tables 4.2.6.8 and 6.1.1.4'

loop_
_geom_angle_atom_site_label_1
_geom_angle_atom_site_label_2
_geom_angle_atom_site_label_3
_geom_angle
_geom_angle_site_symmetry_1
_geom_angle_site_symmetry_3
C45 O45 O46 89.1(13) . .
C45 O45 C46 93.8(15) . .
O46 O45 C46 140.6(13) . .
O45 C45 O46 52.2(11) . .
O45 C45 C46 52.2(13) . .
O46 C45 C46 96.2(15) . .
O45 C45 C46 149(2) . 3_557
O46 C45 C46 145.8(15) . 3_557
C46 C45 C46 96.9(15) . 3_557
O45 C45 C45 101.8(17) . 3_557
O46 C45 C45 135.6(16) . 3_557
C46 C45 C45 49.6(11) . 3_557
C46 C45 C45 47.4(10) 3_557 3_557
O45 C46 C45 34.0(9) . .
O45 C46 C45 117.0(18) . 3_557
C45 C46 C45 83.1(15) . 3_557
O45 C46 O46 18.5(6) . .
C45 C46 O46 39.1(9) . .
C45 C46 O46 116.0(14) 3_557 .
O45 C46 C46 76.3(13) . 3_557
C45 C46 C46 42.4(10) . 3_557
C45 C46 C46 40.7(9) 3_557 3_557
O46 C46 C46 77.8(11) . 3_557
O45 O46 C45 38.7(7) . .
O45 O46 C46 20.9(7) . .
C45 O46 C46 44.8(9) . .
C37 Fe1 C1 88.40(17) . .
C37 Fe1 C2 97.02(18) . .
C1 Fe1 C2 39.26(16) . .
C37 Fe1 C5 117.15(17) . .
C1 Fe1 C5 39.20(15) . .
C2 Fe1 C5 65.54(15) . .
C37 Fe1 C4 153.40(16) . .
C1 Fe1 C4 65.15(15) . .
C2 Fe1 C4 64.71(15) . .
C5 Fe1 C4 38.90(15) . .
C37 Fe1 C3 133.67(18) . .
C1 Fe1 C3 64.70(16) . .
C2 Fe1 C3 38.51(16) . .
C5 Fe1 C3 64.40(15) . .
C4 Fe1 C3 37.82(15) . .
C37 Fe1 P2 84.87(13) . .
C1 Fe1 P2 146.28(12) . .
C2 Fe1 P2 108.97(12) . .
C5 Fe1 P2 157.39(11) . .
C4 Fe1 P2 118.49(11) . .
C3 Fe1 P2 97.20(11) . .
C37 Fe1 P1 90.52(14) . .
C1 Fe1 P1 129.79(12) . .
C2 Fe1 P1 166.01(11) . .
C5 Fe1 P1 100.53(11) . .
C4 Fe1 P1 103.97(11) . .
C3 Fe1 P1 135.79(12) . .
P2 Fe1 P1 83.36(4) . .
C19 P1 C13 102.20(18) . .
C19 P1 C11 104.27(19) . .
C13 P1 C11 104.66(19) . .
C19 P1 Fe1 115.75(14) . .
C13 P1 Fe1 119.48(13) . .
C11 P1 Fe1 108.95(14) . .
C25 P2 C31 101.66(18) . .
C25 P2 C12 107.43(18) . .
C31 P2 C12 101.71(19) . .
C25 P2 Fe1 116.27(13) . .
C31 P2 Fe1 122.64(13) . .
C12 P2 Fe1 105.53(13) . .
F6 P3 F5 88.5(4) . .
F6 P3 F4 178.7(4) . .
F5 P3 F4 92.8(4) . .
F6 P3 F3 91.7(3) . .
F5 P3 F3 178.3(3) . .
F4 P3 F3 86.9(3) . .
F6 P3 F1 88.1(3) . .
F5 P3 F1 92.3(3) . .
F4 P3 F1 92.0(3) . .
F3 P3 F1 89.4(3) . .
F6 P3 F2 91.6(2) . .
F5 P3 F2 89.3(3) . .
F4 P3 F2 88.3(2) . .
F3 P3 F2 89.0(2) . .
F1 P3 F2 178.3(3) . .
C5 C1 C2 108.1(4) . .
C5 C1 C6 125.5(4) . .
C2 C1 C6 126.1(4) . .
C5 C1 Fe1 71.1(2) . .
C2 C1 Fe1 71.0(2) . .
C6 C1 Fe1 128.7(3) . .
C1 C2 C3 107.8(4) . .
C1 C2 C7 125.9(4) . .
C3 C2 C7 126.2(4) . .
C1 C2 Fe1 69.7(2) . .
C3 C2 Fe1 73.1(2) . .
C7 C2 Fe1 125.9(3) . .
C4 C3 C2 108.4(4) . .
C4 C3 C8 125.8(4) . .
C2 C3 C8 125.1(4) . .
C4 C3 Fe1 70.5(2) . .
C2 C3 Fe1 68.4(2) . .
C8 C3 Fe1 134.4(3) . .
C3 C4 C5 107.9(3) . .
C3 C4 C9 127.1(4) . .
C5 C4 C9 123.9(4) . .
C3 C4 Fe1 71.7(2) . .
C5 C4 Fe1 68.9(2) . .
C9 C4 Fe1 134.2(3) . .
C1 C5 C4 107.8(3) . .
C1 C5 C10 125.7(4) . .
C4 C5 C10 125.5(4) . .
C1 C5 Fe1 69.7(2) . .
C4 C5 Fe1 72.2(2) . .
C10 C5 Fe1 133.0(3) . .
C1 C6 H6A 109.5 . .
C1 C6 H6B 109.5 . .
H6A C6 H6B 109.5 . .
C1 C6 H6C 109.5 . .
H6A C6 H6C 109.5 . .
H6B C6 H6C 109.5 . .
C2 C7 H7A 109.5 . .
C2 C7 H7B 109.5 . .
H7A C7 H7B 109.5 . .
C2 C7 H7C 109.5 . .
H7A C7 H7C 109.5 . .
H7B C7 H7C 109.5 . .
C3 C8 H8A 109.5 . .
C3 C8 H8B 109.5 . .
H8A C8 H8B 109.5 . .
C3 C8 H8C 109.5 . .
H8A C8 H8C 109.5 . .
H8B C8 H8C 109.5 . .
C4 C9 H9A 109.5 . .
C4 C9 H9B 109.5 . .
H9A C9 H9B 109.5 . .
C4 C9 H9C 109.5 . .
H9A C9 H9C 109.5 . .
H9B C9 H9C 109.5 . .
C5 C10 H10A 109.5 . .
C5 C10 H10B 109.5 . .
H10A C10 H10B 109.5 . .
C5 C10 H10C 109.5 . .
H10A C10 H10C 109.5 . .
H10B C10 H10C 109.5 . .
C12 C11 P1 111.7(3) . .
C12 C11 H11A 109.3 . .
P1 C11 H11A 109.3 . .
C12 C11 H11B 109.3 . .
P1 C11 H11B 109.3 . .
H11A C11 H11B 107.9 . .
C11 C12 P2 106.7(3) . .
C11 C12 H12A 110.4 . .
P2 C12 H12A 110.4 . .
C11 C12 H12B 110.4 . .
P2 C12 H12B 110.4 . .
H12A C12 H12B 108.6 . .
C14 C13 C18 118.6(4) . .
C14 C13 P1 121.2(3) . .
C18 C13 P1 120.0(3) . .
C15 C14 C13 120.8(4) . .
C15 C14 H14 119.6 . .
C13 C14 H14 119.6 . .
C14 C15 C16 120.5(4) . .
C14 C15 H15 119.7 . .
C16 C15 H15 119.7 . .
C17 C16 C15 119.3(4) . .
C17 C16 H16 120.3 . .
C15 C16 H16 120.3 . .
C16 C17 C18 120.5(4) . .
C16 C17 H17 119.8 . .
C18 C17 H17 119.8 . .
C17 C18 C13 120.1(4) . .
C17 C18 H18 120.0 . .
C13 C18 H18 120.0 . .
C20 C19 C24 119.1(4) . .
C20 C19 P1 122.0(3) . .
C24 C19 P1 118.9(3) . .
C19 C20 C21 120.5(5) . .
C19 C20 H20 119.8 . .
C21 C20 H20 119.8 . .
C22 C21 C20 120.1(5) . .
C22 C21 H21 119.9 . .
C20 C21 H21 119.9 . .
C21 C22 C23 120.2(4) . .
C21 C22 H22 119.9 . .
C23 C22 H22 119.9 . .
C22 C23 C24 120.1(5) . .
C22 C23 H23 120.0 . .
C24 C23 H23 120.0 . .
C23 C24 C19 119.9(5) . .
C23 C24 H24 120.0 . .
C19 C24 H24 120.0 . .
C26 C25 C30 118.7(4) . .
C26 C25 P2 121.2(3) . .
C30 C25 P2 119.9(3) . .
C25 C26 C27 120.0(4) . .
C25 C26 H26 120.0 . .
C27 C26 H26 120.0 . .
C28 C27 C26 120.7(5) . .
C28 C27 H27 119.7 . .
C26 C27 H27 119.7 . .
C27 C28 C29 120.1(4) . .
C27 C28 H28 119.9 . .
C29 C28 H28 119.9 . .
C28 C29 C30 119.5(4) . .
C28 C29 H29 120.3 . .
C30 C29 H29 120.3 . .
C29 C30 C25 121.0(4) . .
C29 C30 H30 119.5 . .
C25 C30 H30 119.5 . .
C36 C31 C32 119.0(4) . .
C36 C31 P2 121.4(3) . .
C32 C31 P2 119.6(3) . .
C33 C32 C31 120.2(4) . .
C33 C32 H32 119.9 . .
C31 C32 H32 119.9 . .
C32 C33 C34 119.9(4) . .
C32 C33 H33 120.0 . .
C34 C33 H33 120.0 . .
C35 C34 C33 120.7(4) . .
C35 C34 H34 119.7 . .
C33 C34 H34 119.7 . .
C34 C35 C36 119.2(4) . .
C34 C35 H35 120.4 . .
C36 C35 H35 120.4 . .
C31 C36 C35 121.0(4) . .
C31 C36 H36 119.5 . .
C35 C36 H36 119.5 . .
C38 C37 Fe1 174.1(4) . .
C37 C38 C39 177.6(6) . .
C44 C39 C40 118.0(4) . .
C44 C39 C38 118.4(4) . .
C40 C39 C38 123.6(5) . .
C41 C40 C39 121.0(5) . .
C41 C40 H40 119.5 . .
C39 C40 H40 119.5 . .
C42 C41 C40 118.5(4) . .
C42 C41 H41 120.8 . .
C40 C41 H41 120.8 . .
C41 C42 C43 122.7(4) . .
C41 C42 Br1 120.0(3) . .
C43 C42 Br1 117.3(4) . .
C44 C43 C42 118.1(5) . .
C44 C43 H43 121.0 . .
C42 C43 H43 121.0 . .
C43 C44 C39 121.7(4) . .
C43 C44 H44 119.2 . .
C39 C44 H44 119.2 . .

loop_
_geom_bond_atom_site_label_1
_geom_bond_atom_site_label_2
_geom_bond_distance
_geom_bond_site_symmetry_2
O45 C45 0.736(15) .
O45 O46 0.929(6) .
O45 C46 1.041(18) .
C45 O46 1.176(15) .
C45 C46 1.31(2) .
C45 C46 1.36(2) 3_557
C45 C45 1.77(3) 3_557
C46 C45 1.36(2) 3_557
C46 O46 1.86(2) .
C46 C46 2.00(4) 3_557
Br1 C42 1.904(4) .
Fe1 C37 1.876(4) .
Fe1 C1 2.119(4) .
Fe1 C2 2.136(4) .
Fe1 C5 2.138(4) .
Fe1 C4 2.182(4) .
Fe1 C3 2.198(4) .
Fe1 P2 2.2519(11) .
Fe1 P1 2.2640(11) .
P1 C19 1.826(4) .
P1 C13 1.828(4) .
P1 C11 1.859(4) .
P2 C25 1.818(4) .
P2 C31 1.827(4) .
P2 C12 1.834(4) .
P3 F6 1.546(4) .
P3 F5 1.565(4) .
P3 F4 1.567(4) .
P3 F3 1.586(4) .
P3 F1 1.588(4) .
P3 F2 1.590(4) .
C1 C5 1.428(5) .
C1 C2 1.430(6) .
C1 C6 1.497(6) .
C2 C3 1.430(6) .
C2 C7 1.503(6) .
C3 C4 1.419(6) .
C3 C8 1.505(6) .
C4 C5 1.439(5) .
C4 C9 1.504(5) .
C5 C10 1.499(5) .
C6 H6A 0.9600 .
C6 H6B 0.9600 .
C6 H6C 0.9600 .
C7 H7A 0.9600 .
C7 H7B 0.9600 .
C7 H7C 0.9600 .
C8 H8A 0.9600 .
C8 H8B 0.9600 .
C8 H8C 0.9600 .
C9 H9A 0.9600 .
C9 H9B 0.9600 .
C9 H9C 0.9600 .
C10 H10A 0.9600 .
C10 H10B 0.9600 .
C10 H10C 0.9600 .
C11 C12 1.534(5) .
C11 H11A 0.9700 .
C11 H11B 0.9700 .
C12 H12A 0.9700 .
C12 H12B 0.9700 .
C13 C14 1.395(6) .
C13 C18 1.408(5) .
C14 C15 1.387(6) .
C14 H14 0.9300 .
C15 C16 1.390(7) .
C15 H15 0.9300 .
C16 C17 1.390(7) .
C16 H16 0.9300 .
C17 C18 1.397(6) .
C17 H17 0.9300 .
C18 H18 0.9300 .
C19 C20 1.385(6) .
C19 C24 1.398(6) .
C20 C21 1.399(6) .
C20 H20 0.9300 .
C21 C22 1.367(8) .
C21 H21 0.9300 .
C22 C23 1.388(8) .
C22 H22 0.9300 .
C23 C24 1.395(7) .
C23 H23 0.9300 .
C24 H24 0.9300 .
C25 C26 1.391(6) .
C25 C30 1.396(6) .
C26 C27 1.397(6) .
C26 H26 0.9300 .
C27 C28 1.373(8) .
C27 H27 0.9300 .
C28 C29 1.386(7) .
C28 H28 0.9300 .
C29 C30 1.393(6) .
C29 H29 0.9300 .
C30 H30 0.9300 .
C31 C36 1.384(6) .
C31 C32 1.403(6) .
C32 C33 1.386(6) .
C32 H32 0.9300 .
C33 C34 1.389(7) .
C33 H33 0.9300 .
C34 C35 1.379(7) .
C34 H34 0.9300 .
C35 C36 1.398(6) .
C35 H35 0.9300 .
C36 H36 0.9300 .
C37 C38 1.230(7) .
C38 C39 1.431(6) .
C39 C44 1.403(7) .
C39 C40 1.410(6) .
C40 C41 1.382(6) .
C40 H40 0.9300 .
C41 C42 1.381(6) .
C41 H41 0.9300 .
C42 C43 1.386(6) .
C43 C44 1.379(7) .
C43 H43 0.9300 .
C44 H44 0.9300 .

loop_
_geom_torsion_atom_site_label_1
_geom_torsion_atom_site_label_2
_geom_torsion_atom_site_label_3
_geom_torsion_atom_site_label_4
_geom_torsion
_geom_torsion_site_symmetry_1
_geom_torsion_site_symmetry_4
C46 O45 C45 O46 140.7(13) . .
O46 O45 C45 C46 -140.7(13) . .
O46 O45 C45 C46 -138(4) . 3_557
C46 O45 C45 C46 3(4) . 3_557
O46 O45 C45 C45 -139.6(12) . 3_557
C46 O45 C45 C45 1.1(18) . 3_557
O46 O45 C46 C45 93(2) . .
C45 O45 C46 C45 -2(3) . 3_557
O46 O45 C46 C45 92(2) . 3_557
C45 O45 C46 O46 -93(2) . .
C45 O45 C46 C46 -0.9(16) . 3_557
O46 O45 C46 C46 92(2) . 3_557
O46 C45 C46 O45 -30.3(11) . .
C46 C45 C46 O45 -179(2) 3_557 .
C45 C45 C46 O45 -179(2) 3_557 .
O45 C45 C46 C45 179(2) . 3_557
O46 C45 C46 C45 148.4(15) . 3_557
C46 C45 C46 C45 -0.003(2) 3_557 3_557
O45 C45 C46 O46 30.3(11) . .
C46 C45 C46 O46 -148.4(15) 3_557 .
C45 C45 C46 O46 -148.4(15) 3_557 .
O45 C45 C46 C46 179(2) . 3_557
O46 C45 C46 C46 148.4(15) . 3_557
C45 C45 C46 C46 0.003(5) 3_557 3_557
C46 O45 O46 C45 -95(2) . .
C45 O45 O46 C46 95(2) . .
C46 C45 O46 O45 30.3(11) . .
C46 C45 O46 O45 142(3) 3_557 .
C45 C45 O46 O45 65(2) 3_557 .
O45 C45 O46 C46 -30.3(11) . .
C46 C45 O46 C46 112(3) 3_557 .
C45 C45 O46 C46 34.8(17) 3_557 .
C45 C46 O46 O45 -62.2(19) . .
C45 C46 O46 O45 -98(3) 3_557 .
C46 C46 O46 O45 -83(2) 3_557 .
O45 C46 O46 C45 62.2(19) . .
C45 C46 O46 C45 -35.4(18) 3_557 .
C46 C46 O46 C45 -21.2(11) 3_557 .
C37 Fe1 P1 C19 -48.23(19) . .
C1 Fe1 P1 C19 40.1(2) . .
C2 Fe1 P1 C19 74.6(5) . .
C5 Fe1 P1 C19 69.54(18) . .
C4 Fe1 P1 C19 109.24(18) . .
C3 Fe1 P1 C19 133.5(2) . .
P2 Fe1 P1 C19 -133.00(15) . .
C37 Fe1 P1 C13 -171.06(19) . .
C1 Fe1 P1 C13 -82.7(2) . .
C2 Fe1 P1 C13 -48.3(5) . .
C5 Fe1 P1 C13 -53.29(19) . .
C4 Fe1 P1 C13 -13.59(19) . .
C3 Fe1 P1 C13 10.7(2) . .
P2 Fe1 P1 C13 104.17(15) . .
C37 Fe1 P1 C11 68.8(2) . .
C1 Fe1 P1 C11 157.2(2) . .
C2 Fe1 P1 C11 -168.4(5) . .
C5 Fe1 P1 C11 -173.39(19) . .
C4 Fe1 P1 C11 -133.70(19) . .
C3 Fe1 P1 C11 -109.4(2) . .
P2 Fe1 P1 C11 -15.93(16) . .
C37 Fe1 P2 C25 64.0(2) . .
C1 Fe1 P2 C25 -15.4(3) . .
C2 Fe1 P2 C25 -31.7(2) . .
C5 Fe1 P2 C25 -103.5(3) . .
C4 Fe1 P2 C25 -102.60(19) . .
C3 Fe1 P2 C25 -69.47(19) . .
P1 Fe1 P2 C25 155.08(16) . .
C37 Fe1 P2 C31 -170.3(2) . .
C1 Fe1 P2 C31 110.3(3) . .
C2 Fe1 P2 C31 94.0(2) . .
C5 Fe1 P2 C31 22.3(3) . .
C4 Fe1 P2 C31 23.1(2) . .
C3 Fe1 P2 C31 56.2(2) . .
P1 Fe1 P2 C31 -79.20(16) . .
C37 Fe1 P2 C12 -54.97(19) . .
C1 Fe1 P2 C12 -134.3(3) . .
C2 Fe1 P2 C12 -150.65(18) . .
C5 Fe1 P2 C12 137.6(3) . .
C4 Fe1 P2 C12 138.47(18) . .
C3 Fe1 P2 C12 171.60(18) . .
P1 Fe1 P2 C12 36.15(14) . .
C37 Fe1 C1 C5 139.2(3) . .
C2 Fe1 C1 C5 -117.7(3) . .
C4 Fe1 C1 C5 -37.9(2) . .
C3 Fe1 C1 C5 -79.8(3) . .
P2 Fe1 C1 C5 -142.6(2) . .
P1 Fe1 C1 C5 49.8(3) . .
C37 Fe1 C1 C2 -103.1(3) . .
C5 Fe1 C1 C2 117.7(3) . .
C4 Fe1 C1 C2 79.8(3) . .
C3 Fe1 C1 C2 37.9(2) . .
P2 Fe1 C1 C2 -24.9(4) . .
P1 Fe1 C1 C2 167.52(19) . .
C37 Fe1 C1 C6 18.4(4) . .
C2 Fe1 C1 C6 121.5(5) . .
C5 Fe1 C1 C6 -120.8(5) . .
C4 Fe1 C1 C6 -158.7(4) . .
C3 Fe1 C1 C6 159.4(4) . .
P2 Fe1 C1 C6 96.7(4) . .
P1 Fe1 C1 C6 -70.9(4) . .
C5 C1 C2 C3 -1.8(4) . .
C6 C1 C2 C3 171.8(4) . .
Fe1 C1 C2 C3 -63.6(3) . .
C5 C1 C2 C7 -178.0(4) . .
C6 C1 C2 C7 -4.3(6) . .
Fe1 C1 C2 C7 120.2(4) . .
C5 C1 C2 Fe1 61.8(3) . .
C6 C1 C2 Fe1 -124.6(4) . .
C37 Fe1 C2 C1 78.8(3) . .
C5 Fe1 C2 C1 -37.9(2) . .
C4 Fe1 C2 C1 -81.0(2) . .
C3 Fe1 C2 C1 -117.0(3) . .
P2 Fe1 C2 C1 165.7(2) . .
P1 Fe1 C2 C1 -43.4(6) . .
C37 Fe1 C2 C3 -164.3(2) . .
C1 Fe1 C2 C3 117.0(3) . .
C5 Fe1 C2 C3 79.0(2) . .
C4 Fe1 C2 C3 36.0(2) . .
P2 Fe1 C2 C3 -77.3(2) . .
P1 Fe1 C2 C3 73.6(6) . .
C37 Fe1 C2 C7 -41.5(4) . .
C1 Fe1 C2 C7 -120.3(5) . .
C5 Fe1 C2 C7 -158.2(4) . .
C4 Fe1 C2 C7 158.7(4) . .
C3 Fe1 C2 C7 122.8(5) . .
P2 Fe1 C2 C7 45.4(4) . .
P1 Fe1 C2 C7 -163.7(4) . .
C1 C2 C3 C4 2.1(4) . .
C7 C2 C3 C4 178.2(4) . .
Fe1 C2 C3 C4 -59.3(3) . .
C1 C2 C3 C8 -168.6(4) . .
C7 C2 C3 C8 7.5(6) . .
Fe1 C2 C3 C8 130.0(4) . .
C1 C2 C3 Fe1 61.4(3) . .
C7 C2 C3 Fe1 -122.4(4) . .
C37 Fe1 C3 C4 141.8(3) . .
C1 Fe1 C3 C4 81.4(2) . .
C2 Fe1 C3 C4 120.0(3) . .
C5 Fe1 C3 C4 37.8(2) . .
P2 Fe1 C3 C4 -128.4(2) . .
P1 Fe1 C3 C4 -40.5(3) . .
C37 Fe1 C3 C2 21.8(3) . .
C1 Fe1 C3 C2 -38.6(2) . .
C5 Fe1 C3 C2 -82.2(2) . .
C4 Fe1 C3 C2 -120.0(3) . .
P2 Fe1 C3 C2 111.6(2) . .
P1 Fe1 C3 C2 -160.57(19) . .
C37 Fe1 C3 C8 -96.8(5) . .
C1 Fe1 C3 C8 -157.2(5) . .
C2 Fe1 C3 C8 -118.6(5) . .
C5 Fe1 C3 C8 159.2(5) . .
C4 Fe1 C3 C8 121.4(5) . .
P2 Fe1 C3 C8 -7.0(5) . .
P1 Fe1 C3 C8 80.8(5) . .
C2 C3 C4 C5 -1.6(4) . .
C8 C3 C4 C5 169.0(4) . .
Fe1 C3 C4 C5 -59.6(3) . .
C2 C3 C4 C9 -169.9(4) . .
C8 C3 C4 C9 0.8(6) . .
Fe1 C3 C4 C9 132.1(4) . .
C2 C3 C4 Fe1 58.1(3) . .
C8 C3 C4 Fe1 -131.3(4) . .
C37 Fe1 C4 C3 -86.7(4) . .
C1 Fe1 C4 C3 -80.1(3) . .
C2 Fe1 C4 C3 -36.6(2) . .
C5 Fe1 C4 C3 -118.3(3) . .
P2 Fe1 C4 C3 62.2(2) . .
P1 Fe1 C4 C3 152.2(2) . .
C37 Fe1 C4 C5 31.6(5) . .
C1 Fe1 C4 C5 38.2(2) . .
C2 Fe1 C4 C5 81.7(2) . .
C3 Fe1 C4 C5 118.3(3) . .
P2 Fe1 C4 C5 -179.48(18) . .
P1 Fe1 C4 C5 -89.5(2) . .
C37 Fe1 C4 C9 148.9(4) . .
C1 Fe1 C4 C9 155.5(5) . .
C2 Fe1 C4 C9 -161.0(5) . .
C5 Fe1 C4 C9 117.3(5) . .
C3 Fe1 C4 C9 -124.4(5) . .
P2 Fe1 C4 C9 -62.2(4) . .
P1 Fe1 C4 C9 27.8(4) . .
C2 C1 C5 C4 0.8(4) . .
C6 C1 C5 C4 -172.9(4) . .
Fe1 C1 C5 C4 62.6(3) . .
C2 C1 C5 C10 169.2(4) . .
C6 C1 C5 C10 -4.5(6) . .
Fe1 C1 C5 C10 -129.1(4) . .
C2 C1 C5 Fe1 -61.8(3) . .
C6 C1 C5 Fe1 124.6(4) . .
C3 C4 C5 C1 0.5(4) . .
C9 C4 C5 C1 169.2(4) . .
Fe1 C4 C5 C1 -60.9(3) . .
C3 C4 C5 C10 -167.9(4) . .
C9 C4 C5 C10 0.8(6) . .
Fe1 C4 C5 C10 130.7(4) . .
C3 C4 C5 Fe1 61.4(3) . .
C9 C4 C5 Fe1 -129.8(4) . .
C37 Fe1 C5 C1 -47.3(3) . .
C2 Fe1 C5 C1 38.0(2) . .
C4 Fe1 C5 C1 117.4(3) . .
C3 Fe1 C5 C1 80.7(3) . .
P2 Fe1 C5 C1 118.6(3) . .
P1 Fe1 C5 C1 -143.3(2) . .
C37 Fe1 C5 C4 -164.7(2) . .
C1 Fe1 C5 C4 -117.4(3) . .
C2 Fe1 C5 C4 -79.4(2) . .
C3 Fe1 C5 C4 -36.8(2) . .
P2 Fe1 C5 C4 1.2(4) . .
P1 Fe1 C5 C4 99.2(2) . .
C37 Fe1 C5 C10 73.0(4) . .
C1 Fe1 C5 C10 120.3(5) . .
C2 Fe1 C5 C10 158.3(4) . .
C4 Fe1 C5 C10 -122.3(5) . .
C3 Fe1 C5 C10 -159.0(4) . .
P2 Fe1 C5 C10 -121.1(4) . .
P1 Fe1 C5 C10 -23.0(4) . .
C19 P1 C11 C12 112.0(3) . .
C13 P1 C11 C12 -141.0(3) . .
Fe1 P1 C11 C12 -12.1(3) . .
P1 C11 C12 P2 40.7(4) . .
C25 P2 C12 C11 -177.8(3) . .
C31 P2 C12 C11 75.9(3) . .
Fe1 P2 C12 C11 -53.1(3) . .
C19 P1 C13 C14 150.3(3) . .
C11 P1 C13 C14 41.8(4) . .
Fe1 P1 C13 C14 -80.4(4) . .
C19 P1 C13 C18 -34.8(4) . .
C11 P1 C13 C18 -143.3(3) . .
Fe1 P1 C13 C18 94.5(3) . .
C18 C13 C14 C15 -3.3(6) . .
P1 C13 C14 C15 171.7(3) . .
C13 C14 C15 C16 -0.1(7) . .
C14 C15 C16 C17 3.6(7) . .
C15 C16 C17 C18 -3.7(7) . .
C16 C17 C18 C13 0.3(7) . .
C14 C13 C18 C17 3.2(6) . .
P1 C13 C18 C17 -171.9(3) . .
C13 P1 C19 C20 121.0(4) . .
C11 P1 C19 C20 -130.2(4) . .
Fe1 P1 C19 C20 -10.5(4) . .
C13 P1 C19 C24 -56.6(4) . .
C11 P1 C19 C24 52.2(4) . .
Fe1 P1 C19 C24 171.9(3) . .
C24 C19 C20 C21 -1.6(7) . .
P1 C19 C20 C21 -179.2(4) . .
C19 C20 C21 C22 -0.9(7) . .
C20 C21 C22 C23 2.6(8) . .
C21 C22 C23 C24 -1.8(8) . .
C22 C23 C24 C19 -0.7(7) . .
C20 C19 C24 C23 2.4(7) . .
P1 C19 C24 C23 -179.9(4) . .
C31 P2 C25 C26 143.2(4) . .
C12 P2 C25 C26 36.8(4) . .
Fe1 P2 C25 C26 -81.1(4) . .
C31 P2 C25 C30 -41.1(4) . .
C12 P2 C25 C30 -147.5(3) . .
Fe1 P2 C25 C30 94.6(3) . .
C30 C25 C26 C27 1.8(7) . .
P2 C25 C26 C27 177.6(4) . .
C25 C26 C27 C28 -1.8(8) . .
C26 C27 C28 C29 0.6(8) . .
C27 C28 C29 C30 0.6(7) . .
C28 C29 C30 C25 -0.6(7) . .
C26 C25 C30 C29 -0.6(6) . .
P2 C25 C30 C29 -176.4(3) . .
C25 P2 C31 C36 127.2(4) . .
C12 P2 C31 C36 -122.0(4) . .
Fe1 P2 C31 C36 -4.8(4) . .
C25 P2 C31 C32 -52.5(4) . .
C12 P2 C31 C32 58.3(4) . .
Fe1 P2 C31 C32 175.5(3) . .
C36 C31 C32 C33 -1.2(7) . .
P2 C31 C32 C33 178.5(4) . .
C31 C32 C33 C34 -0.3(7) . .
C32 C33 C34 C35 1.3(8) . .
C33 C34 C35 C36 -0.8(8) . .
C32 C31 C36 C35 1.7(6) . .
P2 C31 C36 C35 -178.0(3) . .
C34 C35 C36 C31 -0.7(7) . .
C1 Fe1 C37 C38 -76(4) . .
C2 Fe1 C37 C38 -114(4) . .
C5 Fe1 C37 C38 -48(4) . .
C4 Fe1 C37 C38 -70(4) . .
C3 Fe1 C37 C38 -128(4) . .
P2 Fe1 C37 C38 137(4) . .
P1 Fe1 C37 C38 54(4) . .
Fe1 C37 C38 C39 -23(15) . .
C37 C38 C39 C44 18(12) . .
C37 C38 C39 C40 -161(12) . .
C44 C39 C40 C41 -0.8(7) . .
C38 C39 C40 C41 177.9(4) . .
C39 C40 C41 C42 0.4(7) . .
C40 C41 C42 C43 0.6(7) . .
C40 C41 C42 Br1 -179.7(3) . .
C41 C42 C43 C44 -1.2(7) . .
Br1 C42 C43 C44 179.1(3) . .
C42 C43 C44 C39 0.7(7) . .
C40 C39 C44 C43 0.2(7) . .
C38 C39 C44 C43 -178.6(4) . .
